data_7244844
loop_
_publ_author_name
'Zhang, Yan'
'Ma, Chanchan'
'Cai, Zhenzhi'
'Struwe, Julia'
'Chen, Shengjie'
'Xu, Jinming'
'Li, Shiyin'
'Zeng, Wangyu'
'Ackermann, Lutz'

_publ_section_title
;
 Electrooxidative tricyclic 6--7--6 fused-system domino assembly to
 allocolchicines by a removable radical strategy
;
_journal_issue 9
_journal_name_full 'Green Chemistry'
_journal_page_first 3697
_journal_page_last 3703
_journal_paper_doi 10.1039/D2GC00684G
_journal_volume 24
_journal_year 2022
_chemical_formula_sum 'C24 H17 F3 O3'
_chemical_formula_weight 410.38
_space_group_crystal_system monoclinic
_space_group_IT_number 14
_space_group_name_Hall '-P 2ybc'
_space_group_name_H-M_alt 'P 1 21/c 1'
_atom_sites_solution_hydrogens geom
_audit_creation_method SHELXL-2014/7
_audit_update_record
;
2021-11-28 deposited with the CCDC.	2022-03-10 downloaded from the CCDC.
;
_cell_angle_alpha 90
_cell_angle_beta 129.048(12)
_cell_angle_gamma 90
_cell_formula_units_Z 4
_cell_length_a 12.313(3)
_cell_length_b 13.516(3)
_cell_length_c 15.514(3)
_cell_measurement_reflns_used 2164
_cell_measurement_temperature 299(2)
_cell_measurement_theta_max 27.11
_cell_measurement_theta_min 2.61
_cell_volume 2005.1(8)
_computing_structure_refinement 'SHELXL-2014/7 (Sheldrick, 2014)'
_diffrn_ambient_temperature 299(2)
_diffrn_measured_fraction_theta_full 0.996
_diffrn_measured_fraction_theta_max 0.982
_diffrn_measurement_device_type 'Bruker APEX-II CCD'
_diffrn_measurement_method '\f and \w scans'
_diffrn_radiation_type MoK\a
_diffrn_radiation_wavelength 0.71073
_diffrn_reflns_av_R_equivalents 0.1305
_diffrn_reflns_av_unetI/netI 0.1002
_diffrn_reflns_Laue_measured_fraction_full 0.996
_diffrn_reflns_Laue_measured_fraction_max 0.982
_diffrn_reflns_limit_h_max 15
_diffrn_reflns_limit_h_min -14
_diffrn_reflns_limit_k_max 17
_diffrn_reflns_limit_k_min -17
_diffrn_reflns_limit_l_max 18
_diffrn_reflns_limit_l_min -20
_diffrn_reflns_number 15432
_diffrn_reflns_point_group_measured_fraction_full 0.996
_diffrn_reflns_point_group_measured_fraction_max 0.982
_diffrn_reflns_theta_full 25.242
_diffrn_reflns_theta_max 27.528
_diffrn_reflns_theta_min 2.264
_exptl_absorpt_coefficient_mu 0.107
_exptl_crystal_colour colorless
_exptl_crystal_density_diffrn 1.359
_exptl_crystal_description block
_exptl_crystal_F_000 848
_exptl_crystal_size_max .32
_exptl_crystal_size_mid .32
_exptl_crystal_size_min .29
_refine_diff_density_max 0.406
_refine_diff_density_min -0.357
_refine_diff_density_rms 0.056
_refine_ls_extinction_method none
_refine_ls_goodness_of_fit_ref 1.030
_refine_ls_hydrogen_treatment constr
_refine_ls_matrix_type full
_refine_ls_number_parameters 273
_refine_ls_number_reflns 4537
_refine_ls_number_restraints 0
_refine_ls_restrained_S_all 1.030
_refine_ls_R_factor_all 0.1581
_refine_ls_R_factor_gt 0.0822
_refine_ls_shift/su_max 0.000
_refine_ls_shift/su_mean 0.000
_refine_ls_structure_factor_coef Fsqd
_refine_ls_weighting_details 'w=1/[\s^2^(Fo^2^)+(0.1107P)^2^+0.7228P] where P=(Fo^2^+2Fc^2^)/3'
_refine_ls_weighting_scheme calc
_refine_ls_wR_factor_gt 0.2011
_refine_ls_wR_factor_ref 0.2610
_reflns_Friedel_coverage 0.000
_reflns_number_gt 2315
_reflns_number_total 4537
_reflns_threshold_expression 'I > 2\s(I)'
_cod_data_source_file d2gc00684g2.cif
_cod_data_source_block a
_cod_depositor_comments 'Adding full bibliography for 7244844--7244845.cif.'
_cod_original_sg_symbol_H-M 'P 21/c'
_cod_database_code 7244844
_shelx_shelxl_version_number 2014/7
_shelx_space_group_comment
;
The symmetry employed for this shelxl refinement is uniquely defined
by the following loop, which should always be used as a source of
symmetry information in preference to the above space-group names.
They are only intended as comments.
;

loop_
_space_group_symop_operation_xyz
'x, y, z'
'-x, y+1/2, -z+1/2'
'-x, -y, -z'
'x, -y-1/2, z-1/2'

loop_
_atom_site_label
_atom_site_type_symbol
_atom_site_fract_x
_atom_site_fract_y
_atom_site_fract_z
_atom_site_U_iso_or_equiv
_atom_site_adp_type
_atom_site_occupancy
_atom_site_site_symmetry_order
_atom_site_calc_flag
_atom_site_refinement_flags_posn
_atom_site_refinement_flags_adp
_atom_site_refinement_flags_occupancy
_atom_site_disorder_assembly
_atom_site_disorder_group
F1 F -0.3797(6) -0.5573(2) 0.2029(4) 0.170(2) Uani 1 1 d . . . . .
F2 F -0.2858(3) -0.5283(2) 0.3671(2) 0.1295(14) Uani 1 1 d . . . . .
F3 F -0.4927(3) -0.4908(2) 0.2441(3) 0.1263(12) Uani 1 1 d . . . . .
O1 O -0.0778(3) -0.4233(2) 0.3608(3) 0.0868(9) Uani 1 1 d . . . . .
O2 O -0.2061(3) 0.06164(19) 0.2044(2) 0.0796(9) Uani 1 1 d . . . . .
O3 O -0.4512(3) -0.23913(19) 0.00786(19) 0.0678(8) Uani 1 1 d . . . . .
C1 C -0.0669(4) -0.3372(3) 0.5457(3) 0.0736(12) Uani 1 1 d . . . . .
H1A H -0.0267 -0.3998 0.5660 0.088 Uiso 1 1 calc R U . . .
C2 C -0.0539(5) -0.2764(4) 0.6233(3) 0.0919(16) Uani 1 1 d . . . . .
H2A H -0.0069 -0.2986 0.6956 0.110 Uiso 1 1 calc R U . . .
C3 C -0.1109(5) -0.1830(4) 0.5932(3) 0.0874(14) Uani 1 1 d . . . . .
H3A H -0.1022 -0.1424 0.6456 0.105 Uiso 1 1 calc R U . . .
C4 C -0.1802(4) -0.1485(3) 0.4872(3) 0.0702(11) Uani 1 1 d . . . . .
H4A H -0.2166 -0.0846 0.4689 0.084 Uiso 1 1 calc R U . . .
C5 C -0.1966(3) -0.2087(3) 0.4063(3) 0.0524(8) Uani 1 1 d . . . . .
C6 C -0.1405(3) -0.3044(3) 0.4368(3) 0.0555(9) Uani 1 1 d . . . . .
C7 C -0.1672(4) -0.3760(3) 0.3525(3) 0.0587(9) Uani 1 1 d . . . . .
C8 C -0.3209(4) -0.3928(2) 0.2598(3) 0.0511(8) Uani 1 1 d . . . . .
C9 C -0.4025(3) -0.3210(2) 0.1877(2) 0.0457(8) Uani 1 1 d . . . . .
C10 C -0.3433(3) -0.2227(2) 0.1954(2) 0.0458(8) Uani 1 1 d . . . . .
C11 C -0.2565(3) -0.1677(2) 0.2952(3) 0.0492(8) Uani 1 1 d . . . . .
C12 C -0.5584(3) -0.3320(2) 0.1010(2) 0.0476(8) Uani 1 1 d . . . . .
C13 C -0.6187(4) -0.3958(3) 0.0121(3) 0.0718(11) Uani 1 1 d . . . . .
H13A H -0.5627 -0.4327 0.0030 0.086 Uiso 1 1 calc R U . . .
C14 C -0.7647(6) -0.4048(4) -0.0646(4) 0.0895(16) Uani 1 1 d . . . . .
H14A H -0.8060 -0.4462 -0.1258 0.107 Uiso 1 1 calc R U . . .
C15 C -0.8455(5) -0.3529(4) -0.0491(4) 0.0917(16) Uani 1 1 d . . . . .
H15A H -0.9420 -0.3612 -0.0983 0.110 Uiso 1 1 calc R U . . .
C16 C -0.7872(5) -0.2891(4) 0.0372(4) 0.0922(15) Uani 1 1 d . . . . .
H16A H -0.8437 -0.2535 0.0466 0.111 Uiso 1 1 calc R U . . .
C17 C -0.6430(4) -0.2771(3) 0.1115(3) 0.0643(10) Uani 1 1 d . . . . .
H17A H -0.6036 -0.2313 0.1688 0.077 Uiso 1 1 calc R U . . .
C18 C -0.2161(4) -0.0719(2) 0.2929(3) 0.0559(9) Uani 1 1 d . . . . .
H18A H -0.1624 -0.0349 0.3580 0.067 Uiso 1 1 calc R U . . .
C19 C -0.2548(4) -0.0315(3) 0.1957(3) 0.0575(9) Uani 1 1 d . . . . .
C20 C -0.3338(4) -0.0857(3) 0.0981(3) 0.0574(9) Uani 1 1 d . . . . .
H20A H -0.3573 -0.0592 0.0330 0.069 Uiso 1 1 calc R U . . .
C21 C -0.3769(3) -0.1794(2) 0.0991(3) 0.0518(8) Uani 1 1 d . . . . .
C22 C -0.3695(4) -0.4912(3) 0.2663(3) 0.0646(10) Uani 1 1 d . . . . .
C23 C -0.4874(5) -0.2045(3) -0.0942(3) 0.0792(13) Uani 1 1 d . . . . .
H23A H -0.5463 -0.2523 -0.1516 0.119 Uiso 1 1 calc R U . . .
H23B H -0.4038 -0.1952 -0.0858 0.119 Uiso 1 1 calc R U . . .
H23C H -0.5364 -0.1427 -0.1140 0.119 Uiso 1 1 calc R U . . .
C24 C -0.2237(5) 0.1036(4) 0.1120(4) 0.0884(14) Uani 1 1 d . . . . .
H24A H -0.1876 0.1699 0.1297 0.133 Uiso 1 1 calc R U . . .
H24B H -0.3214 0.1048 0.0488 0.133 Uiso 1 1 calc R U . . .
H24C H -0.1741 0.0645 0.0952 0.133 Uiso 1 1 calc R U . . .

loop_
_atom_site_aniso_label
_atom_site_aniso_U_11
_atom_site_aniso_U_22
_atom_site_aniso_U_33
_atom_site_aniso_U_23
_atom_site_aniso_U_13
_atom_site_aniso_U_12
F1 0.344(6) 0.0580(17) 0.213(4) -0.046(2) 0.226(5) -0.055(3)
F2 0.119(2) 0.096(2) 0.105(2) 0.0464(16) 0.0378(18) -0.0238(18)
F3 0.098(2) 0.098(2) 0.190(3) 0.048(2) 0.094(2) -0.0064(18)
O1 0.0693(19) 0.078(2) 0.119(2) 0.0183(16) 0.0622(18) 0.0282(16)
O2 0.088(2) 0.0533(16) 0.0894(19) 0.0102(13) 0.0516(17) -0.0121(14)
O3 0.0845(19) 0.0686(17) 0.0601(15) -0.0006(12) 0.0502(15) -0.0135(14)
C1 0.056(2) 0.070(3) 0.068(2) 0.021(2) 0.0264(19) 0.001(2)
C2 0.095(3) 0.093(3) 0.051(2) 0.010(2) 0.028(2) -0.014(3)
C3 0.102(4) 0.083(3) 0.056(2) -0.007(2) 0.040(2) -0.011(3)
C4 0.071(3) 0.058(2) 0.060(2) -0.0002(17) 0.0310(19) -0.004(2)
C5 0.0410(18) 0.052(2) 0.0513(18) 0.0039(14) 0.0228(15) -0.0033(15)
C6 0.0401(18) 0.056(2) 0.060(2) 0.0108(16) 0.0268(16) -0.0004(16)
C7 0.048(2) 0.0469(19) 0.075(2) 0.0216(17) 0.0356(18) 0.0119(17)
C8 0.0519(19) 0.0448(18) 0.0622(19) 0.0009(15) 0.0386(17) 0.0013(16)
C9 0.0493(18) 0.0428(18) 0.0525(17) 0.0007(13) 0.0357(15) 0.0010(14)
C10 0.0406(17) 0.0464(18) 0.0532(18) 0.0064(14) 0.0310(15) 0.0057(14)
C11 0.0399(17) 0.0455(19) 0.0560(18) 0.0084(14) 0.0272(15) 0.0036(14)
C12 0.0476(18) 0.0438(18) 0.0525(18) 0.0041(14) 0.0320(15) -0.0015(15)
C13 0.072(3) 0.062(2) 0.072(2) -0.0096(19) 0.041(2) -0.007(2)
C14 0.085(3) 0.076(3) 0.065(3) -0.002(2) 0.027(2) -0.028(3)
C15 0.048(2) 0.124(4) 0.079(3) 0.026(3) 0.029(2) -0.017(3)
C16 0.055(3) 0.139(5) 0.088(3) 0.028(3) 0.047(2) 0.020(3)
C17 0.053(2) 0.082(3) 0.059(2) 0.0045(18) 0.0362(18) 0.008(2)
C18 0.049(2) 0.046(2) 0.061(2) 0.0081(15) 0.0285(17) 0.0044(16)
C19 0.052(2) 0.0434(19) 0.077(2) 0.0106(17) 0.0404(19) 0.0026(16)
C20 0.059(2) 0.056(2) 0.066(2) 0.0187(17) 0.0432(19) 0.0079(18)
C21 0.0500(19) 0.0484(19) 0.063(2) 0.0037(15) 0.0382(17) 0.0025(15)
C22 0.073(3) 0.046(2) 0.070(2) 0.0072(18) 0.043(2) 0.0016(19)
C23 0.103(3) 0.084(3) 0.065(2) 0.009(2) 0.060(2) 0.002(3)
C24 0.093(3) 0.072(3) 0.112(3) 0.022(2) 0.069(3) -0.008(2)

loop_
_atom_type_symbol
_atom_type_description
_atom_type_scat_dispersion_real
_atom_type_scat_dispersion_imag
_atom_type_scat_source
C C 0.0033 0.0016 'International Tables Vol C Tables 4.2.6.8 and 6.1.1.4'
H H 0.0000 0.0000 'International Tables Vol C Tables 4.2.6.8 and 6.1.1.4'
F F 0.0171 0.0103 'International Tables Vol C Tables 4.2.6.8 and 6.1.1.4'
O O 0.0106 0.0060 'International Tables Vol C Tables 4.2.6.8 and 6.1.1.4'

loop_
_geom_angle_atom_site_label_1
_geom_angle_atom_site_label_2
_geom_angle_atom_site_label_3
_geom_angle
_geom_angle_site_symmetry_1
_geom_angle_site_symmetry_3
_geom_angle_publ_flag
C19 O2 C24 119.2(3) . . ?
C21 O3 C23 119.6(3) . . ?
C2 C1 C6 119.8(4) . . ?
C2 C1 H1A 120.1 . . ?
C6 C1 H1A 120.1 . . ?
C3 C2 C1 119.7(4) . . ?
C3 C2 H2A 120.2 . . ?
C1 C2 H2A 120.2 . . ?
C4 C3 C2 121.3(4) . . ?
C4 C3 H3A 119.4 . . ?
C2 C3 H3A 119.4 . . ?
C3 C4 C5 120.4(4) . . ?
C3 C4 H4A 119.8 . . ?
C5 C4 H4A 119.8 . . ?
C4 C5 C6 118.2(3) . . ?
C4 C5 C11 120.5(3) . . ?
C6 C5 C11 120.9(3) . . ?
C1 C6 C5 120.6(4) . . ?
C1 C6 C7 118.3(3) . . ?
C5 C6 C7 121.0(3) . . ?
O1 C7 C6 124.7(3) . . ?
O1 C7 C8 122.3(4) . . ?
C6 C7 C8 112.7(3) . . ?
C9 C8 C22 125.7(3) . . ?
C9 C8 C7 121.3(3) . . ?
C22 C8 C7 112.8(3) . . ?
C8 C9 C10 120.7(3) . . ?
C8 C9 C12 122.7(3) . . ?
C10 C9 C12 116.5(3) . . ?
C21 C10 C11 117.4(3) . . ?
C21 C10 C9 119.2(3) . . ?
C11 C10 C9 123.4(3) . . ?
C18 C11 C10 119.6(3) . . ?
C18 C11 C5 116.7(3) . . ?
C10 C11 C5 123.6(3) . . ?
C17 C12 C13 119.1(3) . . ?
C17 C12 C9 118.6(3) . . ?
C13 C12 C9 122.3(3) . . ?
C12 C13 C14 119.7(4) . . ?
C12 C13 H13A 120.1 . . ?
C14 C13 H13A 120.1 . . ?
C15 C14 C13 119.8(4) . . ?
C15 C14 H14A 120.1 . . ?
C13 C14 H14A 120.1 . . ?
C14 C15 C16 120.8(4) . . ?
C14 C15 H15A 119.6 . . ?
C16 C15 H15A 119.6 . . ?
C15 C16 C17 119.9(5) . . ?
C15 C16 H16A 120.1 . . ?
C17 C16 H16A 120.1 . . ?
C12 C17 C16 120.6(4) . . ?
C12 C17 H17A 119.7 . . ?
C16 C17 H17A 119.7 . . ?
C19 C18 C11 120.9(3) . . ?
C19 C18 H18A 119.6 . . ?
C11 C18 H18A 119.6 . . ?
O2 C19 C18 115.5(3) . . ?
O2 C19 C20 124.0(3) . . ?
C18 C19 C20 120.5(3) . . ?
C21 C20 C19 119.0(3) . . ?
C21 C20 H20A 120.5 . . ?
C19 C20 H20A 120.5 . . ?
O3 C21 C20 122.9(3) . . ?
O3 C21 C10 114.5(3) . . ?
C20 C21 C10 122.6(3) . . ?
F1 C22 F2 105.9(4) . . ?
F1 C22 F3 105.1(4) . . ?
F2 C22 F3 102.8(4) . . ?
F1 C22 C8 115.0(4) . . ?
F2 C22 C8 112.0(3) . . ?
F3 C22 C8 114.9(3) . . ?
O3 C23 H23A 109.5 . . ?
O3 C23 H23B 109.5 . . ?
H23A C23 H23B 109.5 . . ?
O3 C23 H23C 109.5 . . ?
H23A C23 H23C 109.5 . . ?
H23B C23 H23C 109.5 . . ?
O2 C24 H24A 109.5 . . ?
O2 C24 H24B 109.5 . . ?
H24A C24 H24B 109.5 . . ?
O2 C24 H24C 109.5 . . ?
H24A C24 H24C 109.5 . . ?
H24B C24 H24C 109.5 . . ?

loop_
_geom_bond_atom_site_label_1
_geom_bond_atom_site_label_2
_geom_bond_distance
_geom_bond_site_symmetry_2
_geom_bond_publ_flag
F1 C22 1.275(5) . ?
F2 C22 1.315(4) . ?
F3 C22 1.327(5) . ?
O1 C7 1.208(4) . ?
O2 C19 1.364(4) . ?
O2 C24 1.426(5) . ?
O3 C21 1.364(4) . ?
O3 C23 1.427(4) . ?
C1 C2 1.381(6) . ?
C1 C6 1.393(5) . ?
C1 H1A 0.9300 . ?
C2 C3 1.376(7) . ?
C2 H2A 0.9300 . ?
C3 C4 1.372(5) . ?
C3 H3A 0.9300 . ?
C4 C5 1.400(5) . ?
C4 H4A 0.9300 . ?
C5 C6 1.401(5) . ?
C5 C11 1.489(4) . ?
C6 C7 1.488(5) . ?
C7 C8 1.507(5) . ?
C8 C9 1.337(4) . ?
C8 C22 1.487(5) . ?
C9 C10 1.485(4) . ?
C9 C12 1.504(4) . ?
C10 C21 1.401(4) . ?
C10 C11 1.417(4) . ?
C11 C18 1.396(5) . ?
C12 C17 1.370(5) . ?
C12 C13 1.382(5) . ?
C13 C14 1.403(7) . ?
C13 H13A 0.9300 . ?
C14 C15 1.355(7) . ?
C14 H14A 0.9300 . ?
C15 C16 1.358(7) . ?
C15 H15A 0.9300 . ?
C16 C17 1.388(6) . ?
C16 H16A 0.9300 . ?
C17 H17A 0.9300 . ?
C18 C19 1.378(5) . ?
C18 H18A 0.9300 . ?
C19 C20 1.385(5) . ?
C20 C21 1.378(5) . ?
C20 H20A 0.9300 . ?
C23 H23A 0.9600 . ?
C23 H23B 0.9600 . ?
C23 H23C 0.9600 . ?
C24 H24A 0.9600 . ?
C24 H24B 0.9600 . ?
C24 H24C 0.9600 . ?
